data_4507001
loop_
_publ_author_name
'Das, Uttam Kumar'
'Puranik, Vedavati G.'
'Dastidar, Parthasarathi'

_publ_section_title
;
 Supramolecular Synthon Transferability and Gelation by Diprimary Ammonium
 Monocarboxylate Salts
;
_journal_issue 12
_journal_name_full 'Crystal Growth &amp; Design'
_journal_page_first 5864
_journal_paper_doi 10.1021/cg301242p
_journal_volume 12
_journal_year 2012
_chemical_formula_moiety 'C3 H12 N2, 2(C7 H4 Cl O2)'
_chemical_formula_sum 'C17 H20 Cl2 N2 O4'
_chemical_formula_weight 387.25
_chemical_name_systematic
; 
 ? 
;
_space_group_IT_number 15
_symmetry_cell_setting monoclinic
_symmetry_space_group_name_Hall '-C 2yc'
_symmetry_space_group_name_H-M 'C 1 2/c 1'
_atom_sites_solution_hydrogens geom
_atom_sites_solution_primary direct
_atom_sites_solution_secondary difmap
_audit_creation_method SHELXL-97
_cell_angle_alpha 90.00
_cell_angle_beta 92.585(3)
_cell_angle_gamma 90.00
_cell_formula_units_Z 8
_cell_length_a 31.0773(16)
_cell_length_b 8.6307(4)
_cell_length_c 13.9773(8)
_cell_measurement_temperature 100(2)
_cell_volume 3745.2(3)
_computing_cell_refinement 'BRUKER APPEX II'
_computing_data_collection 'BRUKER APPEX II'
_computing_data_reduction SAINT
_computing_molecular_graphics SHELXTL
_computing_publication_material 'MERCURY 2.3'
_computing_structure_refinement 'SHELXL-97 (Sheldrick, 1997)'
_computing_structure_solution 'SHELXS-97 (Sheldrick, 1990)'
_diffrn_ambient_temperature 100(2)
_diffrn_detector_area_resol_mean 3
_diffrn_measured_fraction_theta_full 0.999
_diffrn_measured_fraction_theta_max 0.999
_diffrn_measurement_device_type 'BRUKER CCD AREA'
_diffrn_measurement_method 'PHI-OMEGA SCAN'
_diffrn_radiation_monochromator graphite
_diffrn_radiation_source 'fine-focus sealed tube'
_diffrn_radiation_type MoK\a
_diffrn_radiation_wavelength 0.71073
_diffrn_reflns_av_R_equivalents 0.0319
_diffrn_reflns_av_sigmaI/netI 0.0185
_diffrn_reflns_limit_h_max 38
_diffrn_reflns_limit_h_min -38
_diffrn_reflns_limit_k_max 10
_diffrn_reflns_limit_k_min -9
_diffrn_reflns_limit_l_max 17
_diffrn_reflns_limit_l_min -15
_diffrn_reflns_number 27338
_diffrn_reflns_theta_full 26.61
_diffrn_reflns_theta_max 26.61
_diffrn_reflns_theta_min 1.31
_exptl_absorpt_coefficient_mu 0.370
_exptl_absorpt_correction_T_max 0.9817
_exptl_absorpt_correction_T_min 0.8308
_exptl_absorpt_correction_type multi-scan
_exptl_absorpt_process_details SADABS
_exptl_crystal_colour COLORLESS
_exptl_crystal_density_diffrn 1.374
_exptl_crystal_density_method 'not measured'
_exptl_crystal_description PLATE
_exptl_crystal_F_000 1616
_exptl_crystal_size_max 0.52
_exptl_crystal_size_mid 0.26
_exptl_crystal_size_min 0.05
_refine_diff_density_max 0.442
_refine_diff_density_min -0.552
_refine_diff_density_rms 0.046
_refine_ls_extinction_method none
_refine_ls_goodness_of_fit_ref 1.028
_refine_ls_hydrogen_treatment constr
_refine_ls_matrix_type full
_refine_ls_number_parameters 228
_refine_ls_number_reflns 3926
_refine_ls_number_restraints 0
_refine_ls_restrained_S_all 1.028
_refine_ls_R_factor_all 0.0721
_refine_ls_R_factor_gt 0.0523
_refine_ls_shift/su_max 0.000
_refine_ls_shift/su_mean 0.000
_refine_ls_structure_factor_coef Fsqd
_refine_ls_weighting_details 'calc w=1/[\s^2^(Fo^2^)+(0.0711P)^2^+5.0886P] where P=(Fo^2^+2Fc^2^)/3'
_refine_ls_weighting_scheme calc
_refine_ls_wR_factor_gt 0.1399
_refine_ls_wR_factor_ref 0.1629
_reflns_number_gt 2958
_reflns_number_total 3926
_reflns_threshold_expression >2sigma(I)
_cod_data_source_file cg301242p_si_005.cif
_cod_data_source_block B3A(3-Cl)
_cod_depositor_comments
;
The following automatic conversions were performed:

'_symmetry_cell_setting' value 'MONOCLINIC' changed to 'monoclinic'
according to /home/saulius/struct/CIF-dictionaries/cif_core.dic
dictionary named 'cif_core.dic' version 2.4.2 from
2011-04-26.

'_exptl_absorpt_correction_type' value 'MULTI-SCAN'
changed to 'multi-scan' according to
/home/saulius/struct/CIF-dictionaries/cif_core.dic dictionary named
'cif_core.dic' version 2.4.2 from
2011-04-26.

'_refine_ls_hydrogen_treatment' value 'CONSTR' changed
to 'constr' according to
/home/saulius/struct/CIF-dictionaries/cif_core.dic dictionary named
'cif_core.dic' version 2.4.2 from 2011-04-26.

Automatic conversion script
Id: cif_fix_values 1891 2012-01-12 08:04:46Z andrius 
;
_cod_original_sg_symbol_H-M C(2)/C
_cod_database_code 4507001

loop_
_symmetry_equiv_pos_as_xyz
'x, y, z'
'-x, y, -z+1/2'
'x+1/2, y+1/2, z'
'-x+1/2, y+1/2, -z+1/2'
'-x, -y, -z'
'x, -y, z-1/2'
'-x+1/2, -y+1/2, -z'
'x+1/2, -y+1/2, z-1/2'

loop_
_atom_site_label
_atom_site_type_symbol
_atom_site_fract_x
_atom_site_fract_y
_atom_site_fract_z
_atom_site_U_iso_or_equiv
_atom_site_adp_type
_atom_site_occupancy
_atom_site_symmetry_multiplicity
_atom_site_calc_flag
_atom_site_refinement_flags
C1 C 0.16976(7) 1.0577(2) 0.93876(14) 0.0384(4) Uani 1 1 d .
O2 O 0.18474(5) 1.15228(18) 0.88101(11) 0.0525(4) Uani 1 1 d .
O3 O 0.19004(5) 1.00656(19) 1.01060(11) 0.0504(4) Uani 1 1 d .
C4 C 0.12393(7) 1.0059(3) 0.92152(16) 0.0463(5) Uani 1 1 d .
C5 C 0.10578(9) 0.9054(3) 0.9854(2) 0.0637(7) Uani 1 1 d .
H5 H 0.1223 0.8664 1.0371 0.076 Uiso 1 1 calc R
C6 C 0.06327(11) 0.8634(4) 0.9723(3) 0.0907(11) Uani 1 1 d .
Cl7 Cl 0.04061(5) 0.74176(18) 1.05548(14) 0.1682(7) Uani 1 1 d .
C8 C 0.03886(11) 0.9166(6) 0.8953(4) 0.1160(15) Uani 1 1 d .
H8 H 0.0103 0.8862 0.8862 0.139 Uiso 1 1 calc R
C9 C 0.05672(12) 1.0138(6) 0.8326(3) 0.1115(14) Uani 1 1 d .
H9 H 0.0401 1.0505 0.7804 0.134 Uiso 1 1 calc R
C10 C 0.09910(9) 1.0597(4) 0.8447(2) 0.0736(8) Uani 1 1 d .
H10 H 0.1109 1.1269 0.8010 0.088 Uiso 1 1 calc R
C11 C 0.19194(7) 0.7445(2) 0.76009(14) 0.0401(5) Uani 1 1 d .
O12 O 0.21016(6) 0.8479(2) 0.71639(13) 0.0611(5) Uani 1 1 d .
O13 O 0.21069(5) 0.65739(19) 0.82124(12) 0.0543(4) Uani 1 1 d .
C14 C 0.14503(7) 0.7112(2) 0.73698(15) 0.0428(5) Uani 1 1 d .
C15 C 0.12251(8) 0.6107(3) 0.79266(19) 0.0562(6) Uani 1 1 d .
H15 H 0.1357 0.5674 0.8474 0.067 Uiso 1 1 calc R
C16 C 0.08063(9) 0.5748(3) 0.7670(3) 0.0754(9) Uani 1 1 d .
Cl17 Cl 0.05268(3) 0.44933(15) 0.83866(11) 0.1393(6) Uani 1 1 d .
C18 C 0.06055(9) 0.6349(4) 0.6858(3) 0.0848(10) Uani 1 1 d .
H18 H 0.0323 0.6081 0.6688 0.102 Uiso 1 1 calc R
C19 C 0.08296(9) 0.7355(4) 0.6299(2) 0.0774(8) Uani 1 1 d .
H19 H 0.0698 0.7771 0.5746 0.093 Uiso 1 1 calc R
C20 C 0.12490(8) 0.7745(3) 0.65605(18) 0.0557(6) Uani 1 1 d .
H20 H 0.1397 0.8441 0.6188 0.067 Uiso 1 1 calc R
N21 N 0.22382(6) 0.57935(19) 0.44827(12) 0.0413(4) Uani 1 1 d .
H21A H 0.2521 0.5738 0.4606 0.062 Uiso 1 1 calc R
H21B H 0.2168 0.6747 0.4288 0.062 Uiso 1 1 calc R
H21C H 0.2162 0.5117 0.4025 0.062 Uiso 1 1 calc R
C22 C 0.20108(7) 0.5426(2) 0.53601(15) 0.0457(5) Uani 1 1 d .
H22A H 0.1703 0.5553 0.5239 0.055 Uiso 1 1 calc R
H22B H 0.2103 0.6134 0.5868 0.055 Uiso 1 1 calc R
C23 C 0.21059(7) 0.3786(2) 0.56679(15) 0.0458(5) Uani 1 1 d .
H23A H 0.2415 0.3654 0.5754 0.055 Uiso 1 1 calc R
H23B H 0.2004 0.3084 0.5165 0.055 Uiso 1 1 calc R
C24 C 0.18962(7) 0.3362(2) 0.65929(15) 0.0440(5) Uani 1 1 d .
H24A H 0.1987 0.4082 0.7095 0.053 Uiso 1 1 calc R
H24B H 0.1585 0.3427 0.6503 0.053 Uiso 1 1 calc R
N25 N 0.20229(6) 0.17642(19) 0.68731(12) 0.0412(4) Uani 1 1 d .
H25A H 0.1910 0.1096 0.6447 0.062 Uiso 1 1 calc R
H25B H 0.1926 0.1552 0.7449 0.062 Uiso 1 1 calc R
H25C H 0.2309 0.1684 0.6893 0.062 Uiso 1 1 calc R

loop_
_atom_site_aniso_label
_atom_site_aniso_U_11
_atom_site_aniso_U_22
_atom_site_aniso_U_33
_atom_site_aniso_U_23
_atom_site_aniso_U_13
_atom_site_aniso_U_12
C1 0.0477(11) 0.0345(10) 0.0335(10) -0.0054(8) 0.0066(8) -0.0019(8)
O2 0.0685(10) 0.0499(9) 0.0396(8) 0.0011(7) 0.0073(7) -0.0157(8)
O3 0.0483(9) 0.0610(10) 0.0417(8) 0.0062(7) -0.0006(7) -0.0028(7)
C4 0.0483(12) 0.0428(11) 0.0477(12) -0.0081(9) 0.0010(9) -0.0024(9)
C5 0.0587(15) 0.0561(15) 0.0767(17) 0.0016(13) 0.0076(13) -0.0129(12)
C6 0.0642(19) 0.078(2) 0.131(3) -0.002(2) 0.018(2) -0.0264(16)
Cl7 0.1244(10) 0.1494(12) 0.2353(17) 0.0437(12) 0.0583(10) -0.0667(9)
C8 0.0533(19) 0.125(3) 0.168(4) -0.014(3) -0.014(2) -0.027(2)
C9 0.069(2) 0.135(4) 0.126(3) 0.007(3) -0.039(2) -0.008(2)
C10 0.0618(16) 0.085(2) 0.0727(18) 0.0086(16) -0.0153(14) -0.0049(14)
C11 0.0523(12) 0.0321(10) 0.0359(10) -0.0020(8) 0.0027(9) 0.0040(8)
O12 0.0640(10) 0.0491(9) 0.0694(11) 0.0195(8) -0.0064(8) -0.0103(8)
O13 0.0537(9) 0.0529(9) 0.0556(9) 0.0169(8) -0.0055(7) -0.0010(7)
C14 0.0464(11) 0.0380(10) 0.0443(11) -0.0017(9) 0.0066(9) 0.0088(9)
C15 0.0501(13) 0.0532(13) 0.0663(15) 0.0125(11) 0.0131(11) 0.0101(11)
C16 0.0467(14) 0.0652(17) 0.116(2) 0.0223(17) 0.0216(15) 0.0062(12)
Cl17 0.0637(5) 0.1312(9) 0.2259(15) 0.0928(10) 0.0382(7) -0.0033(5)
C18 0.0401(13) 0.088(2) 0.126(3) 0.009(2) -0.0040(16) 0.0024(14)
C19 0.0530(16) 0.095(2) 0.084(2) 0.0126(17) -0.0058(14) 0.0088(15)
C20 0.0509(13) 0.0621(15) 0.0542(13) 0.0090(11) 0.0030(11) 0.0077(11)
N21 0.0503(10) 0.0353(9) 0.0383(9) -0.0025(7) 0.0036(7) 0.0030(7)
C22 0.0558(13) 0.0397(11) 0.0424(11) -0.0028(9) 0.0099(9) 0.0061(9)
C23 0.0561(12) 0.0401(11) 0.0419(11) 0.0011(9) 0.0089(9) 0.0080(9)
C24 0.0558(12) 0.0376(10) 0.0390(10) -0.0018(8) 0.0066(9) 0.0054(9)
N25 0.0514(10) 0.0365(9) 0.0361(8) 0.0004(7) 0.0061(7) 0.0005(7)

loop_
_atom_type_symbol
_atom_type_description
_atom_type_scat_dispersion_real
_atom_type_scat_dispersion_imag
_atom_type_scat_source
C C 0.0033 0.0016 'International Tables Vol C Tables 4.2.6.8 and 6.1.1.4'
H H 0.0000 0.0000 'International Tables Vol C Tables 4.2.6.8 and 6.1.1.4'
N N 0.0061 0.0033 'International Tables Vol C Tables 4.2.6.8 and 6.1.1.4'
O O 0.0106 0.0060 'International Tables Vol C Tables 4.2.6.8 and 6.1.1.4'
Cl Cl 0.1484 0.1585 'International Tables Vol C Tables 4.2.6.8 and 6.1.1.4'

loop_
_geom_angle_atom_site_label_1
_geom_angle_atom_site_label_2
_geom_angle_atom_site_label_3
_geom_angle
O3 C1 O2 124.2(2)
O3 C1 C4 117.85(18)
O2 C1 C4 117.91(19)
C10 C4 C5 119.0(2)
C10 C4 C1 121.3(2)
C5 C4 C1 119.6(2)
C6 C5 C4 119.8(3)
C6 C5 H5 120.1
C4 C5 H5 120.1
C8 C6 C5 120.8(3)
C8 C6 Cl7 120.1(3)
C5 C6 Cl7 119.1(3)
C9 C8 C6 119.3(3)
C9 C8 H8 120.3
C6 C8 H8 120.3
C8 C9 C10 121.1(4)
C8 C9 H9 119.4
C10 C9 H9 119.4
C4 C10 C9 119.9(3)
C4 C10 H10 120.0
C9 C10 H10 120.0
O12 C11 O13 124.0(2)
O12 C11 C14 119.54(19)
O13 C11 C14 116.42(18)
C15 C14 C20 119.3(2)
C15 C14 C11 120.7(2)
C20 C14 C11 119.9(2)
C16 C15 C14 119.7(2)
C16 C15 H15 120.1
C14 C15 H15 120.1
C15 C16 C18 121.5(3)
C15 C16 Cl17 119.0(2)
C18 C16 Cl17 119.5(2)
C19 C18 C16 119.0(3)
C19 C18 H18 120.5
C16 C18 H18 120.5
C18 C19 C20 120.0(3)
C18 C19 H19 120.0
C20 C19 H19 120.0
C14 C20 C19 120.5(2)
C14 C20 H20 119.7
C19 C20 H20 119.7
C22 N21 H21A 109.5
C22 N21 H21B 109.5
H21A N21 H21B 109.5
C22 N21 H21C 109.5
H21A N21 H21C 109.5
H21B N21 H21C 109.5
N21 C22 C23 110.13(17)
N21 C22 H22A 109.6
C23 C22 H22A 109.6
N21 C22 H22B 109.6
C23 C22 H22B 109.6
H22A C22 H22B 108.1
C22 C23 C24 112.56(17)
C22 C23 H23A 109.1
C24 C23 H23A 109.1
C22 C23 H23B 109.1
C24 C23 H23B 109.1
H23A C23 H23B 107.8
N25 C24 C23 109.27(16)
N25 C24 H24A 109.8
C23 C24 H24A 109.8
N25 C24 H24B 109.8
C23 C24 H24B 109.8
H24A C24 H24B 108.3
C24 N25 H25A 109.5
C24 N25 H25B 109.5
H25A N25 H25B 109.5
C24 N25 H25C 109.5
H25A N25 H25C 109.5
H25B N25 H25C 109.5

loop_
_geom_bond_atom_site_label_1
_geom_bond_atom_site_label_2
_geom_bond_distance
C1 O3 1.242(2)
C1 O2 1.253(2)
C1 C4 1.502(3)
C4 C10 1.374(4)
C4 C5 1.383(3)
C5 C6 1.374(4)
C5 H5 0.9300
C6 C8 1.368(6)
C6 Cl7 1.739(4)
C8 C9 1.351(6)
C8 H8 0.9300
C9 C10 1.378(5)
C9 H9 0.9300
C10 H10 0.9300
C11 O12 1.233(3)
C11 O13 1.261(2)
C11 C14 1.506(3)
C14 C15 1.377(3)
C14 C20 1.380(3)
C15 C16 1.370(4)
C15 H15 0.9300
C16 C18 1.372(5)
C16 Cl17 1.734(3)
C18 C19 1.378(5)
C18 H18 0.9300
C19 C20 1.379(4)
C19 H19 0.9300
C20 H20 0.9300
N21 C22 1.477(3)
N21 H21A 0.8900
N21 H21B 0.8900
N21 H21C 0.8900
C22 C23 1.505(3)
C22 H22A 0.9700
C22 H22B 0.9700
C23 C24 1.519(3)
C23 H23A 0.9700
C23 H23B 0.9700
C24 N25 1.482(3)
C24 H24A 0.9700
C24 H24B 0.9700
N25 H25A 0.8900
N25 H25B 0.8900
N25 H25C 0.8900

loop_
_geom_hbond_atom_site_label_D
_geom_hbond_atom_site_label_H
_geom_hbond_atom_site_label_A
_geom_hbond_distance_DH
_geom_hbond_distance_HA
_geom_hbond_distance_DA
_geom_hbond_angle_DHA
_geom_hbond_site_symmetry_A
N21 H21A O3 0.89 1.91 2.784(2) 165.3 4_546
N21 H21B O2 0.89 1.90 2.760(2) 161.9 6_575
N21 H21C O13 0.89 1.85 2.726(2) 166.3 6_565
N25 H25A O3 0.89 2.12 2.942(2) 152.4 6_565
N25 H25B O2 0.89 1.93 2.794(2) 163.1 1_545
N25 H25C O13 0.89 1.83 2.717(2) 173.5 4_546
